data_1541319
loop_
_publ_author_name
'Norlund Christensen, A.'
'Nielsen, M.'
'O'Reilly, K.P.J.'
'Wroblewski, T.'

_publ_section_title
;
 Structure of Y4 O (O H)9 N O3 from x-ray and neutron powder diffraction
 data
;
_journal_name_full 'Acta Chemica Scandinavica (43,1989-)'
_journal_page_first 224
_journal_page_last 230
_journal_volume 46
_journal_year 1992
_chemical_formula_sum 'H9 N O13 Y4'
_chemical_name_systematic 'Y4 O (O H)9 (N O3)'
_space_group_IT_number 4
_symmetry_space_group_name_Hall 'P 2yb'
_symmetry_space_group_name_H-M 'P 1 21 1'
_cell_angle_alpha 90
_cell_angle_beta 101.17
_cell_angle_gamma 90
_cell_formula_units_Z 2
_cell_length_a 9.376
_cell_length_b 16.376
_cell_length_c 3.623
_cell_volume 545.743
_citation_journal_id_ASTM ACHSE7
_cod_data_source_file NorlundChristensen_ACHSE7_1992_1510.cif
_cod_data_source_block H9N1O13Y4
_cod_original_cell_volume 545.7426
_cod_original_formula_sum 'H9 N1 O13 Y4'
_cod_database_code 1541319

loop_
_symmetry_equiv_pos_as_xyz
x,y,z
-x,y+1/2,-z

loop_
_atom_site_label
_atom_site_type_symbol
_atom_site_fract_x
_atom_site_fract_y
_atom_site_fract_z
_atom_site_occupancy
_atom_site_U_iso_or_equiv
O3 O-2 0.169 0.254 0.085 1 0.0
O4 O-2 0.429 0.039 0.21 1 0.0
O10 O-2 0.625 0.365 0.291 1 0.0
H7 H+1 0.392 0.314 0.764 1 0.0
Y2 Y+3 0.726 0.29 0.855 1 0.0
O7 O-2 0.9 0.181 0.973 1 0.0
O1 O-2 0.041 0.046 0.515 1 0.0
Y1 Y+3 0.278 0 0.637 1 0.0
O2 O-2 0.283 0.14 0.653 1 0.0
H3 H+1 0.517 0.007 0.188 1 0.0
H2 H+1 0.177 0.31 0.2 1 0.0
Y3 Y+3 0.06 0.19 0.571 1 0.0
H4 H+1 0.713 0.15 0.311 1 0.0
O13 O-2 0.348 0.437 0.418 1 0.0
Y4 Y+3 0.404 0.188 0.193 1 0.0
O11 O-2 0.147 0.414 0.035 1 0.0
O6 O-2 0.908 0.302 0.43 1 0.0
H5 H+1 0.95 0.358 0.479 1 0.0
O8 O-2 0.476 0.277 0.742 1 0.0
O5 O-2 0.648 0.199 0.304 1 0.0
H6 H+1 0.872 0.122 0.955 1 0.0
O9 O-2 0.835 0.426 0.953 1 0.0
H1 H+1 -0.056 0.035 0.567 1 0.0
H8 H+1 0.938 0.434 0.904 1 0.0
N1 N+5 0.262 0.458 0.149 1 0.0
O12 O-2 0.273 0.534 0.061 1 0.0
H9 H+1 0.544 0.351 0.419 1 0.0
